data_7236628
loop_
_publ_author_name
'Guo, Xiao-Yu'
'Zhao, Fei'
'Liu, Jing-Juan'
'Liu, Zhi-Liang'
'Wang, Yan-Qin'

_publ_section_title
;
 An ultrastable zinc(ii)--organic framework as a recyclable
 multi-responsive luminescent sensor for Cr(iii), Cr(vi) and 4-nitrophenol
 in the aqueous phase with high selectivity and sensitivity
;
_journal_issue 37
_journal_name_full 'Journal of Materials Chemistry A'
_journal_page_first 20035
_journal_paper_doi 10.1039/C7TA05896A
_journal_volume 5
_journal_year 2017
_chemical_formula_sum 'C14 H13 N O6 Zn'
_chemical_formula_weight 356.62
_space_group_IT_number 2
_space_group_name_Hall '-P 1'
_space_group_name_H-M_alt 'P -1'
_symmetry_cell_setting triclinic
_symmetry_space_group_name_H-M 'P -1'
_atom_sites_solution_hydrogens geom
_atom_sites_solution_primary direct
_atom_sites_solution_secondary difmap
_audit_creation_method SHELXL-97
_audit_update_record
;
2017-06-30 deposited with the CCDC.
2017-08-29 downloaded from the CCDC.
;
_cell_angle_alpha 107.352(2)
_cell_angle_beta 101.099(2)
_cell_angle_gamma 111.798(2)
_cell_formula_units_Z 2
_cell_length_a 8.2143(5)
_cell_length_b 9.7414(6)
_cell_length_c 10.4899(6)
_cell_measurement_reflns_used 9974
_cell_measurement_temperature 293(2)
_cell_measurement_theta_max 28.38
_cell_measurement_theta_min 2.92
_cell_volume 699.00(8)
_computing_cell_refinement 'Bruker SMART'
_computing_data_collection 'Bruker SMART'
_computing_data_reduction 'Bruker SAINT'
_computing_molecular_graphics 'Bruker SHELXTL'
_computing_publication_material 'Bruker SHELXTL'
_computing_structure_refinement 'Bruker SHELXTL'
_computing_structure_solution 'Bruker SHELXTL'
_diffrn_ambient_temperature 293(2)
_diffrn_measured_fraction_theta_full 0.996
_diffrn_measured_fraction_theta_max 0.996
_diffrn_measurement_device_type 'CCD area detector'
_diffrn_measurement_method 'phi and omega scans'
_diffrn_radiation_monochromator graphite
_diffrn_radiation_source 'fine-focus sealed tube'
_diffrn_radiation_type MoK\a
_diffrn_radiation_wavelength 0.71073
_diffrn_reflns_av_R_equivalents 0.0168
_diffrn_reflns_av_sigmaI/netI 0.0100
_diffrn_reflns_limit_h_max 9
_diffrn_reflns_limit_h_min -9
_diffrn_reflns_limit_k_max 11
_diffrn_reflns_limit_k_min -11
_diffrn_reflns_limit_l_max 12
_diffrn_reflns_limit_l_min -12
_diffrn_reflns_number 16950
_diffrn_reflns_theta_full 25.20
_diffrn_reflns_theta_max 25.20
_diffrn_reflns_theta_min 2.92
_exptl_absorpt_coefficient_mu 1.786
_exptl_crystal_colour colourless
_exptl_crystal_density_diffrn 1.694
_exptl_crystal_density_method 'not measured'
_exptl_crystal_description plate
_exptl_crystal_F_000 364
_exptl_crystal_size_max 0.06
_exptl_crystal_size_mid 0.03
_exptl_crystal_size_min 0.02
_refine_diff_density_max 0.505
_refine_diff_density_min -0.628
_refine_diff_density_rms 0.059
_refine_ls_extinction_method none
_refine_ls_goodness_of_fit_ref 0.971
_refine_ls_hydrogen_treatment mixed
_refine_ls_matrix_type full
_refine_ls_number_parameters 200
_refine_ls_number_reflns 2499
_refine_ls_number_restraints 0
_refine_ls_restrained_S_all 0.971
_refine_ls_R_factor_all 0.0259
_refine_ls_R_factor_gt 0.0253
_refine_ls_shift/su_max 0.001
_refine_ls_shift/su_mean 0.000
_refine_ls_structure_factor_coef Fsqd
_refine_ls_weighting_details 'calc w=1/[\s^2^(Fo^2^)+(0.0378P)^2^+1.0070P] where P=(Fo^2^+2Fc^2^)/3'
_refine_ls_weighting_scheme calc
_refine_ls_wR_factor_gt 0.0693
_refine_ls_wR_factor_ref 0.0698
_reflns_number_gt 2423
_reflns_number_total 2499
_reflns_threshold_expression >2sigma(I)
_cod_data_source_file c7ta05896a2.cif
_cod_data_source_block 1
_cod_depositor_comments
;
The following automatic conversions were performed:

data item '_symmetry_cell_setting' value 'Triclinic' was changed to
'triclinic' in accordance with the
/home/saulius/struct/COD-crude-data/automatic-downloads/DataCite-retrospective/RSC/depositions/lib/dictionaries/cif_core.dic
dictionary named 'cif_core.dic' version 2.4.2 last updated on
2011-04-26.

Automatic conversion script
Id: cif_fix_values 6909 2019-04-08 15:41:33Z antanas 
;
_cod_original_cell_volume 699.00(7)
_cod_original_sg_symbol_H-M P-1
_cod_database_code 7236628

loop_
_symmetry_equiv_pos_as_xyz
'x, y, z'
'-x, -y, -z'

loop_
_atom_site_label
_atom_site_type_symbol
_atom_site_fract_x
_atom_site_fract_y
_atom_site_fract_z
_atom_site_U_iso_or_equiv
_atom_site_adp_type
_atom_site_occupancy
_atom_site_symmetry_multiplicity
_atom_site_calc_flag
_atom_site_refinement_flags
Zn1 Zn 0.70183(3) 0.64748(3) 0.49634(2) 0.02307(10) Uani 1 1 d .
N1 N -0.1154(2) -0.2383(2) -0.29944(19) 0.0221(4) Uani 1 1 d .
O1 O 0.6974(6) 0.5105(7) 0.1078(3) 0.176(3) Uani 1 1 d .
H1A H 0.6780 0.4174 0.1046 0.211 Uiso 1 1 d R
H1B H 0.6007 0.5168 0.1200 0.211 Uiso 1 1 d R
O2 O 0.6192(2) -0.21335(19) 0.43009(16) 0.0271(3) Uani 1 1 d .
O3 O 0.4596(3) -0.3904(2) 0.20562(19) 0.0377(4) Uani 1 1 d .
O4 O 0.8034(2) 0.3802(2) 0.50376(19) 0.0387(4) Uani 1 1 d .
O5 O 0.5577(2) 0.40862(17) 0.41189(17) 0.0251(3) Uani 1 1 d .
O6 O 0.9010(3) 0.6632(2) 0.3969(2) 0.0369(4) Uani 1 1 d .
H6C H 0.8398 0.6143 0.2957 0.055 Uiso 1 1 d R
H6D H 0.9675 0.6074 0.4231 0.055 Uiso 1 1 d R
C1 C 0.5211(3) -0.2549(3) 0.3033(2) 0.0212(4) Uani 1 1 d .
C2 C 0.4801(3) -0.1285(3) 0.2704(2) 0.0201(4) Uani 1 1 d .
C3 C 0.5790(3) 0.0347(3) 0.3604(2) 0.0198(4) Uani 1 1 d .
H3 H 0.6713 0.0686 0.4460 0.024 Uiso 1 1 calc R
C4 C 0.6452(3) 0.3236(2) 0.4209(2) 0.0216(4) Uani 1 1 d .
C5 C 0.5401(3) 0.1474(2) 0.3226(2) 0.0192(4) Uani 1 1 d .
C6 C 0.3420(3) -0.1774(3) 0.1430(2) 0.0240(5) Uani 1 1 d .
H6A H 0.2748 -0.2868 0.0832 0.029 Uiso 1 1 calc R
C7 C 0.4030(3) 0.0972(3) 0.1944(2) 0.0213(4) Uani 1 1 d .
H7 H 0.3782 0.1732 0.1695 0.026 Uiso 1 1 calc R
C8 C 0.3021(3) -0.0665(3) 0.1028(2) 0.0220(4) Uani 1 1 d .
C9 C 0.1547(3) -0.1235(3) -0.0342(2) 0.0226(4) Uani 1 1 d .
C10 C 0.0068(4) -0.2799(3) -0.0967(3) 0.0323(5) Uani 1 1 d .
H10 H -0.0046 -0.3485 -0.0499 0.039 Uiso 1 1 calc R
C11 C 0.1554(3) -0.0259(3) -0.1068(2) 0.0233(4) Uani 1 1 d .
H11 H 0.2490 0.0804 -0.0675 0.028 Uiso 1 1 calc R
C12 C 0.0160(4) 0.0244(3) -0.3122(3) 0.0340(6) Uani 1 1 d .
H12A H 0.0601 -0.0011 -0.3902 0.051 Uiso 1 1 calc R
H12B H 0.0952 0.1352 -0.2472 0.051 Uiso 1 1 calc R
H12C H -0.1093 0.0085 -0.3476 0.051 Uiso 1 1 calc R
C13 C 0.0191(3) -0.0834(3) -0.2372(2) 0.0217(4) Uani 1 1 d .
C14 C -0.1214(3) -0.3319(3) -0.2272(3) 0.0302(5) Uani 1 1 d .
H14 H -0.2173 -0.4372 -0.2677 0.036 Uiso 1 1 calc R

loop_
_atom_site_aniso_label
_atom_site_aniso_U_11
_atom_site_aniso_U_22
_atom_site_aniso_U_33
_atom_site_aniso_U_23
_atom_site_aniso_U_13
_atom_site_aniso_U_12
Zn1 0.02570(16) 0.01439(15) 0.02059(15) 0.00567(10) -0.00502(10) 0.00815(11)
N1 0.0212(9) 0.0197(9) 0.0190(9) 0.0072(7) -0.0007(7) 0.0071(7)
O1 0.175(4) 0.286(6) 0.0528(18) -0.030(3) -0.014(2) 0.193(5)
O2 0.0362(9) 0.0269(8) 0.0250(8) 0.0144(7) 0.0054(7) 0.0204(7)
O3 0.0500(11) 0.0211(9) 0.0348(10) 0.0064(7) 0.0026(8) 0.0189(8)
O4 0.0262(9) 0.0249(9) 0.0439(11) 0.0015(8) -0.0112(8) 0.0118(7)
O5 0.0233(8) 0.0140(7) 0.0314(8) 0.0053(6) -0.0001(6) 0.0097(6)
O6 0.0380(10) 0.0457(11) 0.0425(10) 0.0265(9) 0.0138(8) 0.0278(9)
C1 0.0235(10) 0.0192(10) 0.0252(11) 0.0118(9) 0.0074(9) 0.0124(9)
C2 0.0252(10) 0.0194(10) 0.0183(10) 0.0087(8) 0.0048(8) 0.0131(9)
C3 0.0223(10) 0.0201(10) 0.0163(10) 0.0066(8) 0.0012(8) 0.0121(9)
C4 0.0229(11) 0.0166(10) 0.0229(11) 0.0063(9) 0.0030(9) 0.0103(9)
C5 0.0216(10) 0.0166(10) 0.0177(10) 0.0052(8) 0.0031(8) 0.0101(8)
C6 0.0306(12) 0.0155(10) 0.0193(10) 0.0041(8) 0.0002(9) 0.0104(9)
C7 0.0261(11) 0.0181(10) 0.0202(10) 0.0085(8) 0.0022(9) 0.0127(9)
C8 0.0263(11) 0.0194(10) 0.0162(10) 0.0057(8) 0.0008(9) 0.0107(9)
C9 0.0260(11) 0.0202(10) 0.0172(10) 0.0059(8) 0.0002(9) 0.0111(9)
C10 0.0390(13) 0.0209(11) 0.0255(12) 0.0127(10) -0.0030(10) 0.0067(10)
C11 0.0224(10) 0.0168(10) 0.0213(11) 0.0069(9) -0.0006(9) 0.0041(8)
C12 0.0344(13) 0.0270(12) 0.0288(12) 0.0168(10) -0.0030(10) 0.0049(10)
C13 0.0216(10) 0.0211(10) 0.0192(10) 0.0088(9) 0.0025(8) 0.0083(9)
C14 0.0301(12) 0.0179(11) 0.0277(12) 0.0092(9) -0.0033(10) 0.0027(9)

loop_
_atom_type_symbol
_atom_type_description
_atom_type_scat_dispersion_real
_atom_type_scat_dispersion_imag
_atom_type_scat_source
C C 0.0033 0.0016 'International Tables Vol C Tables 4.2.6.8 and 6.1.1.4'
H H 0.0000 0.0000 'International Tables Vol C Tables 4.2.6.8 and 6.1.1.4'
N N 0.0061 0.0033 'International Tables Vol C Tables 4.2.6.8 and 6.1.1.4'
O O 0.0106 0.0060 'International Tables Vol C Tables 4.2.6.8 and 6.1.1.4'
Zn Zn 0.2839 1.4301 'International Tables Vol C Tables 4.2.6.8 and 6.1.1.4'

loop_
_geom_angle_atom_site_label_1
_geom_angle_atom_site_label_2
_geom_angle_atom_site_label_3
_geom_angle
_geom_angle_site_symmetry_1
_geom_angle_site_symmetry_3
O2 Zn1 O5 123.16(7) 1_565 .
O2 Zn1 N1 113.99(7) 1_565 1_666
O5 Zn1 N1 118.83(7) . 1_666
O2 Zn1 O6 95.98(7) 1_565 .
O5 Zn1 O6 97.38(7) . .
N1 Zn1 O6 96.65(7) 1_666 .
O2 Zn1 O5 86.31(6) 1_565 2_666
O5 Zn1 O5 75.19(6) . 2_666
N1 Zn1 O5 89.20(6) 1_666 2_666
O6 Zn1 O5 172.18(6) . 2_666
C14 N1 C13 118.07(18) . .
C14 N1 Zn1 115.86(14) . 1_444
C13 N1 Zn1 125.78(14) . 1_444
H1A O1 H1B 103.1 . .
C1 O2 Zn1 124.25(14) . 1_545
C4 O5 Zn1 118.95(13) . .
C4 O5 Zn1 114.98(13) . 2_666
Zn1 O5 Zn1 104.81(6) . 2_666
Zn1 O6 H6C 109.4 . .
Zn1 O6 H6D 109.4 . .
H6C O6 H6D 109.5 . .
O3 C1 O2 124.71(19) . .
O3 C1 C2 118.57(19) . .
O2 C1 C2 116.72(18) . .
C3 C2 C6 119.27(19) . .
C3 C2 C1 122.28(18) . .
C6 C2 C1 118.41(19) . .
C2 C3 C5 120.04(19) . .
C2 C3 H3 120.0 . .
C5 C3 H3 120.0 . .
O4 C4 O5 123.21(19) . .
O4 C4 C5 120.88(19) . .
O5 C4 C5 115.91(18) . .
C7 C5 C3 120.16(19) . .
C7 C5 C4 119.78(18) . .
C3 C5 C4 120.06(18) . .
C8 C6 C2 121.5(2) . .
C8 C6 H6A 119.2 . .
C2 C6 H6A 119.2 . .
C5 C7 C8 120.49(19) . .
C5 C7 H7 119.8 . .
C8 C7 H7 119.8 . .
C6 C8 C7 118.50(19) . .
C6 C8 C9 119.83(19) . .
C7 C8 C9 121.67(19) . .
C11 C9 C10 116.47(19) . .
C11 C9 C8 122.25(19) . .
C10 C9 C8 121.28(19) . .
C14 C10 C9 119.8(2) . .
C14 C10 H10 120.1 . .
C9 C10 H10 120.1 . .
C9 C11 C13 121.3(2) . .
C9 C11 H11 119.4 . .
C13 C11 H11 119.4 . .
C13 C12 H12A 109.5 . .
C13 C12 H12B 109.5 . .
H12A C12 H12B 109.5 . .
C13 C12 H12C 109.5 . .
H12A C12 H12C 109.5 . .
H12B C12 H12C 109.5 . .
N1 C13 C11 120.92(19) . .
N1 C13 C12 118.03(19) . .
C11 C13 C12 121.0(2) . .
N1 C14 C10 123.2(2) . .
N1 C14 H14 118.4 . .
C10 C14 H14 118.4 . .

loop_
_geom_bond_atom_site_label_1
_geom_bond_atom_site_label_2
_geom_bond_distance
_geom_bond_site_symmetry_2
Zn1 O2 1.9608(15) 1_565
Zn1 O5 1.9803(15) .
Zn1 N1 2.0447(18) 1_666
Zn1 O6 2.0866(18) .
Zn1 O5 2.4510(16) 2_666
N1 C14 1.342(3) .
N1 C13 1.350(3) .
N1 Zn1 2.0447(17) 1_444
O1 H1A 0.8499 .
O1 H1B 0.8500 .
O2 C1 1.267(3) .
O2 Zn1 1.9608(15) 1_545
O3 C1 1.244(3) .
O4 C4 1.223(3) .
O5 C4 1.294(3) .
O5 Zn1 2.4510(16) 2_666
O6 H6C 0.9601 .
O6 H6D 0.9600 .
C1 C2 1.505(3) .
C2 C3 1.389(3) .
C2 C6 1.391(3) .
C3 C5 1.391(3) .
C3 H3 0.9300 .
C4 C5 1.502(3) .
C5 C7 1.390(3) .
C6 C8 1.390(3) .
C6 H6A 0.9300 .
C7 C8 1.397(3) .
C7 H7 0.9300 .
C8 C9 1.481(3) .
C9 C11 1.384(3) .
C9 C10 1.396(3) .
C10 C14 1.368(3) .
C10 H10 0.9300 .
C11 C13 1.387(3) .
C11 H11 0.9300 .
C12 C13 1.493(3) .
C12 H12A 0.9600 .
C12 H12B 0.9600 .
C12 H12C 0.9600 .
C14 H14 0.9300 .

loop_
_geom_torsion_atom_site_label_1
_geom_torsion_atom_site_label_2
_geom_torsion_atom_site_label_3
_geom_torsion_atom_site_label_4
_geom_torsion
_geom_torsion_site_symmetry_1
_geom_torsion_site_symmetry_4
O2 Zn1 O5 C4 154.41(15) 1_565 .
N1 Zn1 O5 C4 -49.52(18) 1_666 .
O6 Zn1 O5 C4 52.28(17) . .
O5 Zn1 O5 C4 -130.20(19) 2_666 .
O2 Zn1 O5 Zn1 -75.39(9) 1_565 2_666
N1 Zn1 O5 Zn1 80.68(8) 1_666 2_666
O6 Zn1 O5 Zn1 -177.51(6) . 2_666
O5 Zn1 O5 Zn1 0.0 2_666 2_666
Zn1 O2 C1 O3 2.3(3) 1_545 .
Zn1 O2 C1 C2 -176.70(13) 1_545 .
O3 C1 C2 C3 -163.5(2) . .
O2 C1 C2 C3 15.6(3) . .
O3 C1 C2 C6 14.5(3) . .
O2 C1 C2 C6 -166.4(2) . .
C6 C2 C3 C5 -0.3(3) . .
C1 C2 C3 C5 177.68(19) . .
Zn1 O5 C4 O4 16.4(3) . .
Zn1 O5 C4 O4 -109.1(2) 2_666 .
Zn1 O5 C4 C5 -163.85(14) . .
Zn1 O5 C4 C5 70.7(2) 2_666 .
C2 C3 C5 C7 -0.3(3) . .
C2 C3 C5 C4 179.13(19) . .
O4 C4 C5 C7 -153.1(2) . .
O5 C4 C5 C7 27.1(3) . .
O4 C4 C5 C3 27.4(3) . .
O5 C4 C5 C3 -152.4(2) . .
C3 C2 C6 C8 0.8(3) . .
C1 C2 C6 C8 -177.2(2) . .
C3 C5 C7 C8 0.4(3) . .
C4 C5 C7 C8 -179.0(2) . .
C2 C6 C8 C7 -0.7(3) . .
C2 C6 C8 C9 179.6(2) . .
C5 C7 C8 C6 0.1(3) . .
C5 C7 C8 C9 179.8(2) . .
C6 C8 C9 C11 -153.8(2) . .
C7 C8 C9 C11 26.5(3) . .
C6 C8 C9 C10 26.3(3) . .
C7 C8 C9 C10 -153.4(2) . .
C11 C9 C10 C14 3.8(4) . .
C8 C9 C10 C14 -176.3(2) . .
C10 C9 C11 C13 -2.1(3) . .
C8 C9 C11 C13 177.9(2) . .
C14 N1 C13 C11 4.6(3) . .
Zn1 N1 C13 C11 -169.01(16) 1_444 .
C14 N1 C13 C12 -174.9(2) . .
Zn1 N1 C13 C12 11.5(3) 1_444 .
C9 C11 C13 N1 -2.1(3) . .
C9 C11 C13 C12 177.4(2) . .
C13 N1 C14 C10 -3.0(4) . .
Zn1 N1 C14 C10 171.3(2) 1_444 .
C9 C10 C14 N1 -1.3(4) . .
